data_8106711
loop_
_publ_author_name
'Li, Peng-Peng'
'Zhao, Li'
'Zhao, Ji-Xing'
'Zhu, Zhao-Bin'

_publ_section_title
;
 Crystal structure of (E)-1-(4-{[(E)-2-Hydroxy-1-naphthalenylmethylene]
 amino}phenyl)ethanone oxime, C19H16N2O2
;
_journal_issue 6
_journal_name_full 'Zeitschrift f\"ur Kristallographie - New Crystal Structures'
_journal_page_first 891
_journal_page_last 892
_journal_paper_doi 10.1515/ncrs-2017-0046
_journal_volume 232
_journal_year 2017
_chemical_formula_moiety 'C19 H16 N2 O2'
_chemical_formula_sum 'C19 H16 N2 O2'
_chemical_formula_weight 304.34
_space_group_crystal_system monoclinic
_space_group_IT_number 14
_space_group_name_Hall '-P 2ybc'
_space_group_name_H-M_alt 'P 1 21/c 1'
_atom_sites_solution_hydrogens mixed
_atom_sites_solution_primary iterative
_cell_angle_alpha 90
_cell_angle_beta 90.665(5)
_cell_angle_gamma 90
_cell_formula_units_Z 4
_cell_length_a 14.1712(6)
_cell_length_b 7.3611(3)
_cell_length_c 14.4212(8)
_cell_measurement_reflns_used 1198
_cell_measurement_temperature 290.92(10)
_cell_measurement_theta_max 26.6520
_cell_measurement_theta_min 3.9980
_cell_volume 1504.26(12)
_computing_cell_refinement
;
CrysAlisPro, Agilent Technologies,
Version 1.171.36.32 (release 02-08-2013 CrysAlis171 .NET)
(compiled Aug  2 2013,16:46:58)
;
_computing_data_collection
;
CrysAlisPro, Agilent Technologies,
Version 1.171.36.32 (release 02-08-2013 CrysAlis171 .NET)
(compiled Aug  2 2013,16:46:58)
;
_computing_data_reduction
;
CrysAlisPro, Agilent Technologies,
Version 1.171.36.32 (release 02-08-2013 CrysAlis171 .NET)
(compiled Aug  2 2013,16:46:58)
;
_computing_molecular_graphics 'Olex2 (Dolomanov et al., 2009)'
_computing_publication_material 'Olex2 (Dolomanov et al., 2009)'
_computing_structure_refinement 'ShelXL (Sheldrick, 2008)'
_computing_structure_solution
;
Superflip (Palatinus & Chapuis, 2007;Palatinus & van der Lee, 2008;
Palatinus et al., 2012)
;
_diffrn_ambient_temperature 290.92(10)
_diffrn_detector_area_resol_mean 16.0733
_diffrn_measured_fraction_theta_full 0.997
_diffrn_measured_fraction_theta_max 0.997
_diffrn_measurement_details
;
#__ type_ start__ end____ width___ exp.time_
  1 omega   10.00   49.00   1.0000   16.0000
omega____ theta____ kappa____ phi______ frames
    -       19.7946  -99.0000    0.0000 39

#__ type_ start__ end____ width___ exp.time_
  2 omega   40.00   93.00   1.0000   16.0000
omega____ theta____ kappa____ phi______ frames
    -       19.7946   19.0000 -120.0000 53

#__ type_ start__ end____ width___ exp.time_
  3 omega  -53.00   84.00   1.0000   16.0000
omega____ theta____ kappa____ phi______ frames
    -       19.7946    0.0000   30.0000 137
;
_diffrn_measurement_device_type 'SuperNova, Dual, Cu at zero, Eos'
_diffrn_measurement_method '\w scans'
_diffrn_orient_matrix_UB_11 0.0468555000
_diffrn_orient_matrix_UB_12 -0.0115010000
_diffrn_orient_matrix_UB_13 -0.0157319000
_diffrn_orient_matrix_UB_21 0.0170564000
_diffrn_orient_matrix_UB_22 0.0517683000
_diffrn_orient_matrix_UB_23 0.0381609000
_diffrn_orient_matrix_UB_31 0.0042796000
_diffrn_orient_matrix_UB_32 -0.0804499000
_diffrn_orient_matrix_UB_33 0.0267713000
_diffrn_radiation_monochromator mirror
_diffrn_radiation_type MoK\a
_diffrn_radiation_wavelength 0.71073
_diffrn_reflns_av_R_equivalents 0.0306
_diffrn_reflns_av_unetI/netI 0.0539
_diffrn_reflns_Laue_measured_fraction_full 0.997
_diffrn_reflns_Laue_measured_fraction_max 0.997
_diffrn_reflns_limit_h_max 17
_diffrn_reflns_limit_h_min -16
_diffrn_reflns_limit_k_max 8
_diffrn_reflns_limit_k_min -9
_diffrn_reflns_limit_l_max 17
_diffrn_reflns_limit_l_min -11
_diffrn_reflns_number 6222
_diffrn_reflns_point_group_measured_fraction_full 0.997
_diffrn_reflns_point_group_measured_fraction_max 0.997
_diffrn_reflns_theta_full 26.000
_diffrn_reflns_theta_max 26.020
_diffrn_reflns_theta_min 3.417
_diffrn_source 'SuperNova (Mo) X-ray Source'
_exptl_absorpt_coefficient_mu 0.088
_exptl_absorpt_correction_T_max 1.00000
_exptl_absorpt_correction_T_min 0.85914
_exptl_absorpt_correction_type multi-scan
_exptl_absorpt_process_details
;
CrysAlisPro, Agilent Technologies,
Version 1.171.36.32 (release 02-08-2013 CrysAlis171 .NET)
(compiled Aug  2 2013,16:46:58)
Empirical absorption correction using spherical harmonics,
 implemented in SCALE3 ABSPACK scaling algorithm.
;
_exptl_crystal_colour 'clear light yellow'
_exptl_crystal_colour_lustre clear
_exptl_crystal_colour_modifier light
_exptl_crystal_colour_primary yellow
_exptl_crystal_density_diffrn 1.344
_exptl_crystal_description plate
_exptl_crystal_F_000 640
_exptl_crystal_size_max 0.31
_exptl_crystal_size_mid 0.24
_exptl_crystal_size_min 0.04
_refine_diff_density_max 0.422
_refine_diff_density_min -0.197
_refine_diff_density_rms 0.042
_refine_ls_extinction_coef .
_refine_ls_extinction_method none
_refine_ls_goodness_of_fit_ref 1.091
_refine_ls_hydrogen_treatment mixed
_refine_ls_matrix_type full
_refine_ls_number_parameters 214
_refine_ls_number_reflns 2948
_refine_ls_number_restraints 1
_refine_ls_restrained_S_all 1.092
_refine_ls_R_factor_all 0.1050
_refine_ls_R_factor_gt 0.0633
_refine_ls_shift/su_max 0.000
_refine_ls_shift/su_mean 0.000
_refine_ls_structure_factor_coef Fsqd
_refine_ls_weighting_details 'w=1/[\s^2^(Fo^2^)+(0.0514P)^2^+0.5229P] where P=(Fo^2^+2Fc^2^)/3'
_refine_ls_weighting_scheme calc
_refine_ls_wR_factor_gt 0.1379
_refine_ls_wR_factor_ref 0.1648
_reflns_Friedel_coverage 0.000
_reflns_Friedel_fraction_full .
_reflns_Friedel_fraction_max .
_reflns_number_gt 1820
_reflns_number_total 2948
_reflns_threshold_expression 'I > 2\s(I)'
_cod_data_source_file suppl_ncrs-2017-0046_suppl.cif
_cod_data_source_block d590
_cod_original_cell_volume 1504.24(12)
_cod_database_code 8106711
_shelx_space_group_comment
;
The symmetry employed for this shelxl refinement is uniquely defined
by the following loop, which should always be used as a source of
symmetry information in preference to the above space-group names.
They are only intended as comments.
;
_reflns_odcompleteness_completeness 99.61
_reflns_odcompleteness_iscentric 1
_reflns_odcompleteness_theta 26.32
_olex2_refinement_description
;
1. Fixed Uiso
 At 1.2 times of:
  All C(H) groups
 At 1.5 times of:
  All C(H,H,H) groups, All O(H) groups
2. Restrained distances
 O1-H1
 0.85 with sigma of 0.02
3.a Aromatic/amide H refined with riding coordinates:
 C3(H3), C4(H4), C5(H5), C6(H6), C8(H8), C9(H9), C11(H11), C13(H13), C14(H14),
 C16(H16), C17(H17)
3.b Idealised Me refined as rotating group:
 C19(H19A,H19B,H19C)
3.c Idealised tetrahedral OH refined as rotating group:
 O2(H2)
;
_shelx_shelxl_version_number 2014/7
_olex2_date_sample_data_collection 2014-12-19
_olex2_submission_special_instructions 'No special instructions were received'

loop_
_space_group_symop_operation_xyz
'x, y, z'
'-x, y+1/2, -z+1/2'
'-x, -y, -z'
'x, -y-1/2, z-1/2'

loop_
_atom_site_label
_atom_site_type_symbol
_atom_site_fract_x
_atom_site_fract_y
_atom_site_fract_z
_atom_site_U_iso_or_equiv
_atom_site_adp_type
_atom_site_occupancy
_atom_site_site_symmetry_order
_atom_site_calc_flag
_atom_site_refinement_flags_posn
_atom_site_refinement_flags_adp
_atom_site_refinement_flags_occupancy
_atom_site_disorder_assembly
_atom_site_disorder_group
O1 O 0.19438(15) 0.0855(3) 0.29259(16) 0.0616(6) Uani 1 1 d D . . . .
O2 O 0.71122(13) 0.2373(3) 0.72693(15) 0.0608(6) Uani 1 1 d . . . . .
H2 H 0.7430 0.1443 0.7290 0.091 Uiso 1 1 calc GR . . . .
N1 N 0.25067(14) 0.2353(3) 0.44207(17) 0.0481(6) Uani 1 1 d . . . . .
N2 N 0.63437(15) 0.2119(3) 0.66561(17) 0.0507(6) Uani 1 1 d . . . . .
C1 C 0.08726(17) 0.1865(3) 0.40788(19) 0.0405(6) Uani 1 1 d . . . . .
C2 C -0.01007(17) 0.1980(3) 0.43766(19) 0.0390(6) Uani 1 1 d . . . . .
C3 C -0.03809(18) 0.2803(3) 0.5202(2) 0.0469(7) Uani 1 1 d . . . . .
H3 H 0.0075 0.3316 0.5590 0.056 Uiso 1 1 calc R . . . .
C4 C -0.1315(2) 0.2873(4) 0.5458(2) 0.0557(8) Uani 1 1 d . . . . .
H4 H -0.1476 0.3427 0.6014 0.067 Uiso 1 1 calc R . . . .
C5 C -0.2010(2) 0.2135(4) 0.4903(3) 0.0620(9) Uani 1 1 d . . . . .
H5 H -0.2639 0.2195 0.5079 0.074 Uiso 1 1 calc R . . . .
C6 C -0.17679(19) 0.1312(4) 0.4090(2) 0.0581(9) Uani 1 1 d . . . . .
H6 H -0.2237 0.0810 0.3714 0.070 Uiso 1 1 calc R . . . .
C7 C -0.08213(18) 0.1211(3) 0.3812(2) 0.0456(7) Uani 1 1 d . . . . .
C8 C -0.0567(2) 0.0344(4) 0.2968(2) 0.0575(8) Uani 1 1 d . . . . .
H8 H -0.1040 -0.0165 0.2599 0.069 Uiso 1 1 calc R . . . .
C9 C 0.0335(2) 0.0235(4) 0.2683(2) 0.0552(8) Uani 1 1 d . . . . .
H9 H 0.0468 -0.0346 0.2127 0.066 Uiso 1 1 calc R . . . .
C10 C 0.10914(19) 0.0996(3) 0.3221(2) 0.0469(7) Uani 1 1 d . . . . .
C11 C 0.16100(17) 0.2477(3) 0.4654(2) 0.0428(7) Uani 1 1 d . . . . .
H11 H 0.1462 0.2991 0.5223 0.051 Uiso 1 1 calc R . . . .
C12 C 0.32929(18) 0.2764(3) 0.5004(2) 0.0458(7) Uani 1 1 d . . . . .
C13 C 0.32492(18) 0.3748(4) 0.5820(2) 0.0522(8) Uani 1 1 d . . . . .
H13 H 0.2676 0.4227 0.6012 0.063 Uiso 1 1 calc R . . . .
C14 C 0.40541(18) 0.4020(4) 0.6350(2) 0.0519(8) Uani 1 1 d . . . . .
H14 H 0.4017 0.4697 0.6893 0.062 Uiso 1 1 calc R . . . .
C15 C 0.49197(17) 0.3303(3) 0.6088(2) 0.0435(7) Uani 1 1 d . . . . .
C16 C 0.49600(18) 0.2371(4) 0.5252(2) 0.0502(7) Uani 1 1 d . . . . .
H16 H 0.5535 0.1923 0.5048 0.060 Uiso 1 1 calc R . . . .
C17 C 0.41613(18) 0.2102(4) 0.4721(2) 0.0520(8) Uani 1 1 d . . . . .
H17 H 0.4202 0.1468 0.4165 0.062 Uiso 1 1 calc R . . . .
C18 C 0.57628(18) 0.3445(4) 0.6708(2) 0.0468(7) Uani 1 1 d . . . . .
C19 C 0.5882(2) 0.5002(4) 0.7354(3) 0.0719(10) Uani 1 1 d . . . . .
H19A H 0.5795 0.4595 0.7980 0.108 Uiso 1 1 calc GR . . . .
H19B H 0.5424 0.5921 0.7207 0.108 Uiso 1 1 calc GR . . . .
H19C H 0.6505 0.5497 0.7293 0.108 Uiso 1 1 calc GR . . . .
H1 H 0.235(5) 0.124(15) 0.336(5) 0.39(6) Uiso 1 1 d D . . . .

loop_
_atom_site_aniso_label
_atom_site_aniso_U_11
_atom_site_aniso_U_22
_atom_site_aniso_U_33
_atom_site_aniso_U_23
_atom_site_aniso_U_13
_atom_site_aniso_U_12
O1 0.0537(13) 0.0695(14) 0.0616(15) -0.0054(12) 0.0067(11) 0.0098(10)
O2 0.0429(11) 0.0747(14) 0.0645(15) -0.0105(12) -0.0126(10) 0.0057(9)
N1 0.0334(11) 0.0536(14) 0.0571(16) 0.0047(12) -0.0047(11) -0.0019(9)
N2 0.0358(12) 0.0622(14) 0.0540(16) -0.0052(13) -0.0055(11) 0.0007(10)
C1 0.0391(14) 0.0353(13) 0.0469(17) 0.0043(13) -0.0048(12) 0.0007(10)
C2 0.0401(14) 0.0326(13) 0.0442(17) 0.0090(13) -0.0073(12) 0.0010(10)
C3 0.0436(15) 0.0418(14) 0.0553(19) 0.0036(14) -0.0012(14) -0.0014(11)
C4 0.0500(17) 0.0520(17) 0.065(2) 0.0088(16) 0.0083(15) 0.0071(13)
C5 0.0397(16) 0.069(2) 0.077(2) 0.0188(19) 0.0010(16) 0.0075(14)
C6 0.0396(15) 0.0661(19) 0.068(2) 0.0169(18) -0.0161(16) -0.0043(13)
C7 0.0453(15) 0.0420(15) 0.0494(18) 0.0106(14) -0.0110(13) 0.0017(12)
C8 0.0571(18) 0.0564(18) 0.058(2) 0.0052(16) -0.0234(16) -0.0035(14)
C9 0.069(2) 0.0503(17) 0.0464(19) -0.0034(15) -0.0112(16) 0.0044(14)
C10 0.0486(16) 0.0422(15) 0.0498(18) 0.0044(14) -0.0028(14) 0.0073(12)
C11 0.0424(14) 0.0374(14) 0.0484(18) 0.0042(13) -0.0018(13) -0.0008(11)
C12 0.0390(14) 0.0449(15) 0.0535(19) 0.0015(14) -0.0031(13) -0.0022(11)
C13 0.0384(15) 0.0577(17) 0.061(2) -0.0097(16) -0.0004(14) 0.0081(12)
C14 0.0440(15) 0.0525(16) 0.059(2) -0.0119(15) -0.0031(14) 0.0057(12)
C15 0.0384(14) 0.0410(14) 0.0511(18) 0.0010(14) 0.0002(13) -0.0024(11)
C16 0.0350(14) 0.0609(18) 0.055(2) -0.0083(16) 0.0028(13) 0.0039(12)
C17 0.0442(16) 0.0614(17) 0.0504(19) -0.0108(15) 0.0024(14) -0.0004(13)
C18 0.0382(14) 0.0500(16) 0.0521(18) -0.0040(15) 0.0011(13) -0.0025(12)
C19 0.063(2) 0.069(2) 0.083(3) -0.023(2) -0.0178(19) 0.0060(16)

loop_
_atom_type_symbol
_atom_type_description
_atom_type_scat_dispersion_real
_atom_type_scat_dispersion_imag
_atom_type_scat_source
C C 0.0033 0.0016 'International Tables Vol C Tables 4.2.6.8 and 6.1.1.4'
H H 0.0000 0.0000 'International Tables Vol C Tables 4.2.6.8 and 6.1.1.4'
N N 0.0061 0.0033 'International Tables Vol C Tables 4.2.6.8 and 6.1.1.4'
O O 0.0106 0.0060 'International Tables Vol C Tables 4.2.6.8 and 6.1.1.4'

loop_
_geom_angle_atom_site_label_1
_geom_angle_atom_site_label_2
_geom_angle_atom_site_label_3
_geom_angle
_geom_angle_site_symmetry_1
_geom_angle_site_symmetry_3
C10 O1 H1 110(6) . .
N2 O2 H2 109.5 . .
C11 N1 C12 125.7(3) . .
C18 N2 O2 110.8(2) . .
C10 C1 C2 119.9(2) . .
C11 C1 C2 120.7(3) . .
C11 C1 C10 119.2(2) . .
C3 C2 C1 123.9(2) . .
C3 C2 C7 116.9(2) . .
C7 C2 C1 119.2(3) . .
C2 C3 H3 119.1 . .
C4 C3 C2 121.8(3) . .
C4 C3 H3 119.1 . .
C3 C4 H4 119.6 . .
C5 C4 C3 120.9(3) . .
C5 C4 H4 119.6 . .
C4 C5 H5 120.4 . .
C6 C5 C4 119.3(3) . .
C6 C5 H5 120.4 . .
C5 C6 H6 119.4 . .
C5 C6 C7 121.2(3) . .
C7 C6 H6 119.4 . .
C2 C7 C8 118.8(3) . .
C6 C7 C2 119.9(3) . .
C6 C7 C8 121.3(3) . .
C7 C8 H8 118.8 . .
C9 C8 C7 122.5(3) . .
C9 C8 H8 118.8 . .
C8 C9 H9 119.4 . .
C8 C9 C10 121.2(3) . .
C10 C9 H9 119.4 . .
O1 C10 C1 122.3(3) . .
O1 C10 C9 119.2(3) . .
C9 C10 C1 118.4(3) . .
N1 C11 C1 122.7(3) . .
N1 C11 H11 118.7 . .
C1 C11 H11 118.7 . .
C13 C12 N1 124.9(2) . .
C13 C12 C17 118.8(2) . .
C17 C12 N1 116.3(3) . .
C12 C13 H13 119.9 . .
C14 C13 C12 120.1(3) . .
C14 C13 H13 119.9 . .
C13 C14 H14 119.3 . .
C13 C14 C15 121.3(3) . .
C15 C14 H14 119.3 . .
C14 C15 C18 120.9(3) . .
C16 C15 C14 117.9(2) . .
C16 C15 C18 121.0(2) . .
C15 C16 H16 119.6 . .
C17 C16 C15 120.9(3) . .
C17 C16 H16 119.6 . .
C12 C17 H17 119.6 . .
C16 C17 C12 120.8(3) . .
C16 C17 H17 119.6 . .
N2 C18 C15 115.1(2) . .
N2 C18 C19 123.8(3) . .
C19 C18 C15 121.1(2) . .
C18 C19 H19A 109.5 . .
C18 C19 H19B 109.5 . .
C18 C19 H19C 109.5 . .
H19A C19 H19B 109.5 . .
H19A C19 H19C 109.5 . .
H19B C19 H19C 109.5 . .

loop_
_geom_bond_atom_site_label_1
_geom_bond_atom_site_label_2
_geom_bond_distance
_geom_bond_site_symmetry_2
O1 C10 1.289(3) .
O1 H1 0.89(2) .
O2 H2 0.8200 .
O2 N2 1.407(3) .
N1 C11 1.321(3) .
N1 C12 1.421(3) .
N2 C18 1.279(3) .
C1 C2 1.452(3) .
C1 C10 1.430(4) .
C1 C11 1.401(3) .
C2 C3 1.398(4) .
C2 C7 1.417(3) .
C3 H3 0.9300 .
C3 C4 1.379(4) .
C4 H4 0.9300 .
C4 C5 1.374(4) .
C5 H5 0.9300 .
C5 C6 1.367(4) .
C6 H6 0.9300 .
C6 C7 1.406(4) .
C7 C8 1.424(4) .
C8 H8 0.9300 .
C8 C9 1.350(4) .
C9 H9 0.9300 .
C9 C10 1.430(4) .
C11 H11 0.9300 .
C12 C13 1.384(4) .
C12 C17 1.389(4) .
C13 H13 0.9300 .
C13 C14 1.380(4) .
C14 H14 0.9300 .
C14 C15 1.392(3) .
C15 C16 1.389(4) .
C15 C18 1.488(4) .
C16 H16 0.9300 .
C16 C17 1.373(4) .
C17 H17 0.9300 .
C18 C19 1.486(4) .
C19 H19A 0.9600 .
C19 H19B 0.9600 .
C19 H19C 0.9600 .

loop_
_geom_torsion_atom_site_label_1
_geom_torsion_atom_site_label_2
_geom_torsion_atom_site_label_3
_geom_torsion_atom_site_label_4
_geom_torsion
_geom_torsion_site_symmetry_1
_geom_torsion_site_symmetry_2
_geom_torsion_site_symmetry_3
_geom_torsion_site_symmetry_4
O2 N2 C18 C15 -179.7(2) . . . .
O2 N2 C18 C19 -1.7(4) . . . .
N1 C12 C13 C14 177.9(3) . . . .
N1 C12 C17 C16 -177.8(2) . . . .
C1 C2 C3 C4 -179.7(2) . . . .
C1 C2 C7 C6 -180.0(2) . . . .
C1 C2 C7 C8 0.1(4) . . . .
C2 C1 C10 O1 -179.9(2) . . . .
C2 C1 C10 C9 -0.9(4) . . . .
C2 C1 C11 N1 178.2(2) . . . .
C2 C3 C4 C5 -0.2(4) . . . .
C2 C7 C8 C9 -0.3(4) . . . .
C3 C2 C7 C6 0.5(4) . . . .
C3 C2 C7 C8 -179.5(2) . . . .
C3 C4 C5 C6 0.4(4) . . . .
C4 C5 C6 C7 -0.1(4) . . . .
C5 C6 C7 C2 -0.4(4) . . . .
C5 C6 C7 C8 179.6(3) . . . .
C6 C7 C8 C9 179.7(3) . . . .
C7 C2 C3 C4 -0.3(4) . . . .
C7 C8 C9 C10 -0.1(4) . . . .
C8 C9 C10 O1 179.7(3) . . . .
C8 C9 C10 C1 0.7(4) . . . .
C10 C1 C2 C3 -180.0(2) . . . .
C10 C1 C2 C7 0.6(3) . . . .
C10 C1 C11 N1 2.8(4) . . . .
C11 N1 C12 C13 -15.9(4) . . . .
C11 N1 C12 C17 163.6(3) . . . .
C11 C1 C2 C3 4.7(4) . . . .
C11 C1 C2 C7 -174.7(2) . . . .
C11 C1 C10 O1 -4.5(4) . . . .
C11 C1 C10 C9 174.4(2) . . . .
C12 N1 C11 C1 -173.0(2) . . . .
C12 C13 C14 C15 -0.8(4) . . . .
C13 C12 C17 C16 1.8(4) . . . .
C13 C14 C15 C16 2.9(4) . . . .
C13 C14 C15 C18 -173.9(3) . . . .
C14 C15 C16 C17 -2.7(4) . . . .
C14 C15 C18 N2 147.8(3) . . . .
C14 C15 C18 C19 -30.3(4) . . . .
C15 C16 C17 C12 0.4(4) . . . .
C16 C15 C18 N2 -28.9(4) . . . .
C16 C15 C18 C19 153.0(3) . . . .
C17 C12 C13 C14 -1.6(4) . . . .
C18 C15 C16 C17 174.1(3) . . . .
